data_7243326
loop_
_publ_author_name
'Peloquin, Andrew J.'
'McMillen, Colin D.'
'Pennington, William T.'

_publ_section_title
;
 One dimensional halogen bond design: Br&#x22EF;N versus I&#x22EF;N with
 fluoroarenes
;
_journal_issue 35
_journal_name_full CrystEngComm
_journal_page_first 6098
_journal_page_last 6106
_journal_paper_doi 10.1039/D1CE00864A
_journal_volume 23
_journal_year 2021
_chemical_formula_moiety 'C6 F4 I2, C12 H12 N2'
_chemical_formula_sum 'C18 H12 F4 I2 N2'
_chemical_formula_weight 586.112
_space_group_crystal_system orthorhombic
_space_group_IT_number 41
_space_group_name_Hall 'A 2 -2ab'
_space_group_name_H-M_alt 'A e a 2'
_symmetry_Int_Tables_number 41
_audit_creation_date 2021-05-25
_audit_creation_method
;
Olex2 1.3
(compiled 2020.11.12 svn.r5f609507 for OlexSys, GUI svn.r6272)
;
_audit_update_record
;
2021-06-27 deposited with the CCDC.	2021-08-02 downloaded from the CCDC.
;
_cell_angle_alpha 90
_cell_angle_beta 90
_cell_angle_gamma 90
_cell_formula_units_Z 8
_cell_length_a 13.1529(17)
_cell_length_b 18.502(3)
_cell_length_c 15.239(3)
_cell_measurement_reflns_used 9802
_cell_measurement_temperature 100.0
_cell_measurement_theta_max 28.281
_cell_measurement_theta_min 2.322
_cell_volume 3708.5(11)
_computing_cell_refinement 'Bruker SAINT'
_computing_data_collection 'Bruker APEX3'
_computing_data_reduction 'Bruker SAINT'
_computing_molecular_graphics 'Olex2 1.3 (Dolomanov et al., 2009)'
_computing_publication_material 'Olex2 1.3 (Dolomanov et al., 2009)'
_computing_structure_refinement 'SHELXL-2016/6 (Sheldrick, 2016)'
_computing_structure_solution 'SHELXT 2014/5 (Sheldrick, 2014)'
_diffrn_ambient_temperature 100.0
_diffrn_measured_fraction_theta_full 0.9994
_diffrn_measured_fraction_theta_max 0.9996
_diffrn_measurement_device_type 'Bruker D8 Venture Photon 100'
_diffrn_measurement_method '\f and \w scans'
_diffrn_radiation_type MoK\a
_diffrn_radiation_wavelength 0.71073
_diffrn_reflns_av_R_equivalents 0.0520
_diffrn_reflns_av_unetI/netI 0.0313
_diffrn_reflns_Laue_measured_fraction_full 0.9994
_diffrn_reflns_Laue_measured_fraction_max 0.9996
_diffrn_reflns_limit_h_max 17
_diffrn_reflns_limit_h_min -17
_diffrn_reflns_limit_k_max 23
_diffrn_reflns_limit_k_min -24
_diffrn_reflns_limit_l_max 20
_diffrn_reflns_limit_l_min -20
_diffrn_reflns_number 33906
_diffrn_reflns_point_group_measured_fraction_full 0.9997
_diffrn_reflns_point_group_measured_fraction_max 0.9987
_diffrn_reflns_theta_full 25.2417
_diffrn_reflns_theta_max 28.29
_diffrn_reflns_theta_min 2.20
_diffrn_source 'Incoatec I\mS'
_diffrn_source_current 1.0
_diffrn_source_power 0.05
_diffrn_source_voltage 50.0
_exptl_absorpt_coefficient_mu 3.434
_exptl_absorpt_correction_T_max 0.7457
_exptl_absorpt_correction_T_min 0.6169
_exptl_absorpt_correction_type multi-scan
_exptl_absorpt_process_details
;
SADABS-2014/5 (Bruker,2014/5) was used for absorption correction.
wR2(int) was 0.1174 before and 0.0635 after correction.
The Ratio of minimum to maximum transmission is 0.8273.
The \l/2 correction factor is Not present.
;
_exptl_crystal_colour colourless
_exptl_crystal_colour_primary colourless
_exptl_crystal_density_diffrn 2.100
_exptl_crystal_density_meas ?
_exptl_crystal_density_method 'not measured'
_exptl_crystal_description column
_exptl_crystal_F_000 2202.877
_exptl_crystal_size_max 0.214
_exptl_crystal_size_mid 0.057
_exptl_crystal_size_min 0.051
_exptl_transmission_factor_max 'not measured'
_exptl_transmission_factor_min 'not measured'
_refine_diff_density_max 1.0112
_refine_diff_density_min -0.9796
_refine_diff_density_rms 0.1314
_refine_ls_abs_structure_details 'Flack, H. D. (1983). Acta Cryst. A39, 876-881.'
_refine_ls_abs_structure_Flack -0.03(3)
_refine_ls_d_res_high 0.7498
_refine_ls_d_res_low 9.2509
_refine_ls_goodness_of_fit_ref 1.0610
_refine_ls_hydrogen_treatment constr
_refine_ls_matrix_type full
_refine_ls_number_constraints 20
_refine_ls_number_parameters 237
_refine_ls_number_reflns 4596
_refine_ls_number_restraints 1
_refine_ls_restrained_S_all 1.0610
_refine_ls_R_factor_all 0.0316
_refine_ls_R_factor_gt 0.0239
_refine_ls_shift/su_max 0.0003
_refine_ls_shift/su_mean 0.0000
_refine_ls_structure_factor_coef Fsqd
_refine_ls_weighting_details 'w=1/[\s^2^(Fo^2^)+(0.0000P)^2^+16.6912P] where P=(Fo^2^+2Fc^2^)/3'
_refine_ls_weighting_scheme calc
_refine_ls_wR_factor_gt 0.0447
_refine_ls_wR_factor_ref 0.0503
_reflns_Friedel_coverage 0.998
_reflns_limit_h_max 17
_reflns_limit_h_min -17
_reflns_limit_k_max 24
_reflns_limit_k_min -24
_reflns_limit_l_max 20
_reflns_limit_l_min -20
_reflns_number_gt 4070
_reflns_number_total 4596
_reflns_threshold_expression I>=2u(I)
_cod_data_source_file d1ce00864a2.cif
_cod_data_source_block I2F4bz_44Me222bipy
_cod_depositor_comments
;
The following automatic conversions were performed:

data item '_exptl_crystal_density_meas' value 'not measured' was
changed to '?' -- the value is perceived as not measured.

Automatic conversion script
Id: cif_fix_values 7556 2019-12-06 15:28:31Z antanas 

 Adding full bibliography for 7243307--7243335.cif.
;
_cod_original_cell_volume 3708.5(9)
_cod_original_sg_symbol_Hall ' A 2 -2ab'
_cod_database_code 7243326
_olex2_refinement_description
;
1.a Aromatic/amide H refined with riding coordinates:
 C17(H17), C15(H15), C9(H9), C11(H11), C8(H8), C14(H14)
1.b Idealised Me refined as rotating group:
 C18(H18a,H18b,H18c), C12(H12a,H12b,H12c)
;
_olex2_submission_special_instructions 'No special instructions were received'

loop_
_space_group_symop_id
_space_group_symop_operation_xyz
1 x,y,z
2 -x,-y,z
3 -x+1/2,y+1/2,z
4 x+1/2,-y+1/2,z
5 x,y+1/2,z+1/2
6 -x,-y+1/2,z+1/2
7 -x+1/2,y+1,z+1/2
8 x+1/2,-y+1,z+1/2

loop_
_atom_site_label
_atom_site_type_symbol
_atom_site_fract_x
_atom_site_fract_y
_atom_site_fract_z
_atom_site_U_iso_or_equiv
_atom_site_adp_type
_atom_site_occupancy
_atom_site_refinement_flags_posn
I1 I 0.40014(2) 0.614624(14) 0.511469(16) 0.02092(6) Uani 1.000000 .
I2 I 0.401624(19) 0.687267(14) 0.061379(16) 0.01998(6) Uani 1.000000 .
F4 F 0.3946(2) 0.51105(15) 0.3419(2) 0.0239(6) Uani 1.000000 .
F1 F 0.4086(2) 0.76196(14) 0.40201(17) 0.0221(6) Uani 1.000000 .
F2 F 0.41323(19) 0.78943(14) 0.23045(19) 0.0219(6) Uani 1.000000 .
F3 F 0.3972(2) 0.53873(14) 0.17006(18) 0.0244(6) Uani 1.000000 .
N1 N 0.3704(3) 0.5809(2) 0.7038(3) 0.0220(9) Uani 1.000000 .
N2 N 0.3546(3) 0.72212(19) 0.8688(2) 0.0175(8) Uani 1.000000 .
C2 C 0.4070(3) 0.7063(3) 0.3464(3) 0.0161(9) Uani 1.000000 .
C7 C 0.3604(4) 0.6114(2) 0.7845(3) 0.0165(10) Uani 1.000000 .
C3 C 0.4089(3) 0.7202(2) 0.2562(3) 0.0172(8) Uani 1.000000 .
C17 C 0.3384(3) 0.7329(2) 0.7126(3) 0.0180(9) Uani 1.000000 .
H17 H 0.3361(3) 0.7096(2) 0.6571(3) 0.0216(10) Uiso 1.000000 R
C1 C 0.4039(3) 0.6360(3) 0.3765(3) 0.0158(8) Uani 1.000000 .
C4 C 0.4064(3) 0.6655(3) 0.1951(3) 0.0165(8) Uani 1.000000 .
C6 C 0.4009(3) 0.5806(3) 0.3150(3) 0.0182(9) Uani 1.000000 .
C15 C 0.3311(3) 0.8383(3) 0.8004(3) 0.0224(10) Uani 1.000000 .
H15 H 0.3239(3) 0.8890(3) 0.8074(3) 0.0268(12) Uiso 1.000000 R
C13 C 0.3520(3) 0.6913(2) 0.7889(3) 0.0153(9) Uani 1.000000 .
C16 C 0.3284(3) 0.8073(2) 0.7172(3) 0.0187(9) Uani 1.000000 .
C18 C 0.3111(4) 0.8520(2) 0.6356(3) 0.0259(10) Uani 1.000000 .
H18a H 0.341(2) 0.8275(9) 0.5850(4) 0.0389(15) Uiso 1.000000 GR
H18b H 0.2379(4) 0.8578(14) 0.6259(12) 0.0389(15) Uiso 1.000000 GR
H18c H 0.343(2) 0.8996(7) 0.6430(9) 0.0389(15) Uiso 1.000000 GR
C9 C 0.3738(3) 0.4643(2) 0.7745(3) 0.0240(10) Uani 1.000000 .
H9 H 0.3797(3) 0.4134(2) 0.7684(3) 0.0288(12) Uiso 1.000000 R
C11 C 0.3564(3) 0.5706(3) 0.8600(3) 0.0185(9) Uani 1.000000 .
H11 H 0.3490(3) 0.5940(3) 0.9151(3) 0.0222(11) Uiso 1.000000 R
C8 C 0.3757(4) 0.5091(3) 0.7010(3) 0.0227(10) Uani 1.000000 .
H8 H 0.3813(4) 0.4868(3) 0.6450(3) 0.0273(12) Uiso 1.000000 R
C14 C 0.3445(3) 0.7940(2) 0.8729(3) 0.0214(10) Uani 1.000000 .
H14 H 0.3466(3) 0.8162(2) 0.9291(3) 0.0256(11) Uiso 1.000000 R
C5 C 0.4021(3) 0.5952(3) 0.2266(4) 0.0185(9) Uani 1.000000 .
C10 C 0.3632(3) 0.4956(2) 0.8566(3) 0.0194(9) Uani 1.000000 .
C12 C 0.3594(4) 0.4504(3) 0.9393(3) 0.0318(11) Uani 1.000000 .
H12a H 0.2886(4) 0.4444(15) 0.9579(13) 0.0477(17) Uiso 1.000000 GR
H12b H 0.389(2) 0.4028(7) 0.9278(7) 0.0477(17) Uiso 1.000000 GR
H12c H 0.398(2) 0.4746(9) 0.9859(7) 0.0477(17) Uiso 1.000000 GR

loop_
_atom_site_aniso_label
_atom_site_aniso_U_11
_atom_site_aniso_U_22
_atom_site_aniso_U_33
_atom_site_aniso_U_12
_atom_site_aniso_U_13
_atom_site_aniso_U_23
I1 0.02287(13) 0.02477(14) 0.01512(12) 0.00105(10) 0.00067(18) 0.00045(11)
I2 0.02106(12) 0.02418(13) 0.01471(12) -0.00035(10) 0.00036(18) -0.00121(11)
F4 0.0299(14) 0.0141(14) 0.0276(16) -0.0009(11) 0.0026(12) 0.0024(11)
F1 0.0280(14) 0.0200(14) 0.0182(13) 0.0015(11) -0.0018(11) -0.0059(10)
F2 0.0259(13) 0.0160(13) 0.0238(14) -0.0012(10) -0.0032(11) -0.0001(11)
F3 0.0357(15) 0.0168(14) 0.0208(14) -0.0011(11) 0.0021(12) -0.0093(11)
N1 0.027(2) 0.021(2) 0.019(2) -0.0029(16) -0.0030(17) -0.0008(17)
N2 0.0213(18) 0.0166(18) 0.0146(17) 0.0005(14) -0.0003(14) -0.0026(15)
C2 0.018(2) 0.018(2) 0.012(2) 0.0012(18) -0.0029(17) -0.0059(18)
C7 0.012(2) 0.017(2) 0.021(3) -0.0040(16) 0.0001(18) 0.0019(17)
C3 0.0177(19) 0.017(2) 0.017(2) -0.0011(17) -0.0040(16) 0.0002(17)
C17 0.019(2) 0.017(2) 0.018(2) -0.0009(16) 0.0010(16) 0.0027(17)
C1 0.018(2) 0.019(2) 0.011(2) 0.0028(17) 0.0021(16) 0.0021(18)
C4 0.015(2) 0.022(2) 0.013(2) 0.0021(17) 0.0011(16) 0.0034(19)
C6 0.0176(19) 0.014(2) 0.023(2) 0.0009(17) -0.0005(17) 0.0002(18)
C15 0.023(2) 0.019(2) 0.025(2) 0.0004(18) 0.0001(18) -0.0010(18)
C13 0.015(2) 0.017(2) 0.014(2) -0.0007(16) 0.0019(17) 0.0034(17)
C16 0.0149(18) 0.018(2) 0.023(2) -0.0020(16) -0.0001(16) 0.0026(17)
C18 0.031(2) 0.023(2) 0.024(2) 0.0028(19) -0.0009(19) 0.0097(18)
C9 0.026(2) 0.016(2) 0.031(3) -0.0027(18) 0.003(2) 0.0017(19)
C11 0.023(2) 0.019(2) 0.014(2) -0.0003(17) -0.0029(17) 0.0009(18)
C8 0.034(3) 0.018(2) 0.016(2) 0.0015(19) 0.0012(19) -0.0050(18)
C14 0.021(2) 0.021(2) 0.021(2) 0.0031(17) -0.0045(18) -0.0069(18)
C5 0.020(2) 0.019(2) 0.016(2) 0.0019(19) 0.0012(19) -0.0059(19)
C10 0.020(2) 0.017(2) 0.021(2) -0.0018(17) 0.0002(17) 0.0057(18)
C12 0.043(3) 0.024(2) 0.028(3) -0.002(2) -0.003(2) 0.006(2)

loop_
_atom_type_symbol
_atom_type_scat_dispersion_real
_atom_type_scat_dispersion_imag
_atom_type_scat_Cromer_Mann_a1
_atom_type_scat_Cromer_Mann_a2
_atom_type_scat_Cromer_Mann_a3
_atom_type_scat_Cromer_Mann_a4
_atom_type_scat_Cromer_Mann_b1
_atom_type_scat_Cromer_Mann_b2
_atom_type_scat_Cromer_Mann_b3
_atom_type_scat_Cromer_Mann_b4
_atom_type_scat_Cromer_Mann_c
_atom_type_scat_source
_atom_type_scat_dispersion_source
I -0.41187 1.83264 20.14720 18.99490 7.51380 2.27350 4.34700 0.38140 27.76600 66.87760 4.07119989395 'International Tables Volume C Table 6.1.1.4 (pp. 500-502)' 'Henke, Gullikson and Davis, At. Data and Nucl. Data Tables, 1993, 54, 2'
H 0.00000 0.00000 0.49300 0.32291 0.14019 0.04081 10.51090 26.12570 3.14236 57.79970 0.0030380000826 'International Tables Volume C Table 6.1.1.4 (pp. 500-502)' 'Henke, Gullikson and Davis, At. Data and Nucl. Data Tables, 1993, 54, 2'
C 0.00347 0.00161 2.31000 1.02000 1.58860 0.86500 20.84390 10.20750 0.56870 51.65120 0.215599998832 'International Tables Volume C Table 6.1.1.4 (pp. 500-502)' 'Henke, Gullikson and Davis, At. Data and Nucl. Data Tables, 1993, 54, 2'
F 0.01794 0.01033 3.53920 2.64120 1.51700 1.02430 10.28250 4.29440 0.26150 26.14760 0.277599990368 'International Tables Volume C Table 6.1.1.4 (pp. 500-502)' 'Henke, Gullikson and Davis, At. Data and Nucl. Data Tables, 1993, 54, 2'
N 0.00653 0.00323 12.21260 3.13220 2.01250 1.16630 0.00570 9.89330 28.99750 0.58260 -11.5290002823 'International Tables Volume C Table 6.1.1.4 (pp. 500-502)' 'Henke, Gullikson and Davis, At. Data and Nucl. Data Tables, 1993, 54, 2'

loop_
_geom_angle_atom_site_label_1
_geom_angle_atom_site_label_2
_geom_angle_atom_site_label_3
_geom_angle
_geom_angle_site_symmetry_1
_geom_angle_site_symmetry_3
_geom_angle_publ_flag
C8 N1 C7 116.6(4) . . ?
C14 N2 C13 117.5(4) . . ?
C3 C2 F1 118.9(4) . . ?
C1 C2 F1 121.1(4) . . ?
C1 C2 C3 120.0(4) . . ?
C13 C7 N1 117.5(4) . . ?
C11 C7 N1 122.2(4) . . ?
C11 C7 C13 120.4(4) . . ?
C2 C3 F2 117.6(4) . . ?
C4 C3 F2 120.4(4) . . ?
C4 C3 C2 122.0(4) . . ?
C13 C17 H17 119.5(3) . . ?
C16 C17 H17 119.5(3) . . ?
C16 C17 C13 121.0(4) . . ?
C2 C1 I1 120.3(3) . . ?
C6 C1 I1 121.5(3) . . ?
C6 C1 C2 118.2(4) . . ?
C3 C4 I2 121.5(3) . . ?
C5 C4 I2 121.2(3) . . ?
C5 C4 C3 117.2(4) . . ?
C1 C6 F4 119.9(4) . . ?
C5 C6 F4 118.9(4) . . ?
C5 C6 C1 121.1(5) . . ?
C16 C15 H15 120.4(3) . . ?
C14 C15 H15 120.4(3) . . ?
C14 C15 C16 119.1(4) . . ?
C7 C13 N2 117.5(3) . . ?
C17 C13 N2 121.4(4) . . ?
C17 C13 C7 121.1(4) . . ?
C15 C16 C17 116.9(4) . . ?
C18 C16 C17 121.1(4) . . ?
C18 C16 C15 121.9(4) . . ?
H18a C18 C16 109.5 . . ?
H18b C18 C16 109.5 . . ?
H18b C18 H18a 109.5 . . ?
H18c C18 C16 109.5 . . ?
H18c C18 H18a 109.5 . . ?
H18c C18 H18b 109.5 . . ?
C8 C9 H9 120.7(3) . . ?
C10 C9 H9 120.7(3) . . ?
C10 C9 C8 118.7(4) . . ?
H11 C11 C7 119.6(3) . . ?
C10 C11 C7 120.9(4) . . ?
C10 C11 H11 119.6(3) . . ?
C9 C8 N1 124.5(5) . . ?
H8 C8 N1 117.7(3) . . ?
H8 C8 C9 117.7(3) . . ?
C15 C14 N2 124.2(4) . . ?
H14 C14 N2 117.9(2) . . ?
H14 C14 C15 117.9(3) . . ?
C4 C5 F3 120.4(5) . . ?
C6 C5 F3 118.2(5) . . ?
C6 C5 C4 121.5(5) . . ?
C11 C10 C9 117.2(4) . . ?
C12 C10 C9 121.7(4) . . ?
C12 C10 C11 121.2(4) . . ?
H12a C12 C10 109.5 . . ?
H12b C12 C10 109.5 . . ?
H12b C12 H12a 109.5 . . ?
H12c C12 C10 109.5 . . ?
H12c C12 H12a 109.5 . . ?
H12c C12 H12b 109.5 . . ?

loop_
_geom_bond_atom_site_label_1
_geom_bond_atom_site_label_2
_geom_bond_distance
_geom_bond_site_symmetry_2
_geom_bond_publ_flag
I1 C1 2.095(4) . ?
I2 C4 2.079(4) . ?
F4 C6 1.354(5) . ?
F1 C2 1.334(5) . ?
F2 C3 1.341(5) . ?
F3 C5 1.355(6) . ?
N1 C7 1.359(7) . ?
N1 C8 1.332(6) . ?
N2 C13 1.345(6) . ?
N2 C14 1.339(6) . ?
C2 C3 1.399(7) . ?
C2 C1 1.380(7) . ?
C7 C13 1.484(5) . ?
C7 C11 1.378(7) . ?
C3 C4 1.374(6) . ?
C17 H17 0.9500 . ?
C17 C13 1.404(6) . ?
C17 C16 1.386(6) . ?
C1 C6 1.389(6) . ?
C4 C5 1.388(7) . ?
C6 C5 1.375(7) . ?
C15 H15 0.9500 . ?
C15 C16 1.392(6) . ?
C15 C14 1.386(6) . ?
C16 C18 1.510(6) . ?
C18 H18a 0.9800 . ?
C18 H18b 0.9800 . ?
C18 H18c 0.9800 . ?
C9 H9 0.9500 . ?
C9 C8 1.393(7) . ?
C9 C10 1.385(7) . ?
C11 H11 0.9500 . ?
C11 C10 1.392(6) . ?
C8 H8 0.9500 . ?
C14 H14 0.9500 . ?
C10 C12 1.514(6) . ?
C12 H12a 0.9800 . ?
C12 H12b 0.9800 . ?
C12 H12c 0.9800 . ?

loop_
_geom_torsion_atom_site_label_1
_geom_torsion_atom_site_label_2
_geom_torsion_atom_site_label_3
_geom_torsion_atom_site_label_4
_geom_torsion
_geom_torsion_site_symmetry_1
_geom_torsion_site_symmetry_2
_geom_torsion_site_symmetry_3
_geom_torsion_site_symmetry_4
_geom_torsion_publ_flag
I1 C1 C2 F1 0.6(4) . . . . ?
I1 C1 C2 C3 -179.7(3) . . . . ?
I1 C1 C6 F4 0.6(4) . . . . ?
I1 C1 C6 C5 179.2(3) . . . . ?
I2 C4 C3 F2 -3.3(4) . . . . ?
I2 C4 C3 C2 176.7(3) . . . . ?
I2 C4 C5 F3 1.6(4) . . . . ?
I2 C4 C5 C6 -177.2(3) . . . . ?
F4 C6 C1 C2 -177.9(4) . . . . ?
F4 C6 C5 F3 -0.2(4) . . . . ?
F4 C6 C5 C4 178.7(4) . . . . ?
F1 C2 C3 F2 0.6(5) . . . . ?
F1 C2 C3 C4 -179.4(4) . . . . ?
F1 C2 C1 C6 179.1(4) . . . . ?
F2 C3 C2 C1 -179.1(3) . . . . ?
F2 C3 C4 C5 179.9(4) . . . . ?
F3 C5 C4 C3 178.5(4) . . . . ?
F3 C5 C6 C1 -178.8(4) . . . . ?
N1 C7 C13 N2 -172.1(5) . . . . ?
N1 C7 C13 C17 10.0(5) . . . . ?
N1 C7 C11 C10 0.4(5) . . . . ?
N1 C8 C9 C10 1.6(6) . . . . ?
N2 C13 C7 C11 8.9(5) . . . . ?
N2 C13 C17 C16 0.8(5) . . . . ?
N2 C14 C15 C16 -0.4(5) . . . . ?
C2 C3 C4 C5 -0.1(5) . . . . ?
C2 C1 C6 C5 0.6(5) . . . . ?
C7 C13 C17 C16 178.6(5) . . . . ?
C7 C11 C10 C9 -0.1(5) . . . . ?
C7 C11 C10 C12 179.7(4) . . . . ?
C3 C4 C5 C6 -0.4(5) . . . . ?
C17 C16 C15 C14 0.7(4) . . . . ?
C1 C6 C5 C4 0.1(5) . . . . ?
